data_7206532
loop_
_publ_author_name
'Xie, Lin-Hua'
'Wang, Yu'
'Liu, Xiao-Min'
'Lin, Jian-Bin'
'Zhang, Jie-Peng'
'Chen, Xiao-Ming'

_publ_section_title
;
 Crystallographic studies into the role of exposed rare earth metal ion
 for guest sorption
;
_journal_issue 19
_journal_name_full CrystEngComm
_journal_page_first 5849
_journal_paper_doi 10.1039/c1ce05468f
_journal_volume 13
_journal_year 2011
_chemical_formula_sum 'C9 H3 Gd O6'
_chemical_formula_weight 364.36
_chemical_name_systematic
;
?
;
_space_group_IT_number 95
_symmetry_cell_setting tetragonal
_symmetry_space_group_name_Hall 'P 4cw 2c'
_symmetry_space_group_name_H-M 'P 43 2 2'
_atom_sites_solution_hydrogens geom
_atom_sites_solution_primary direct
_atom_sites_solution_secondary difmap
_audit_creation_method SHELXL-97
_cell_angle_alpha 90.00
_cell_angle_beta 90.00
_cell_angle_gamma 90.00
_cell_formula_units_Z 4
_cell_length_a 10.3625(7)
_cell_length_b 10.3625
_cell_length_c 13.8473(19)
_cell_measurement_temperature 473(2)
_cell_volume 1486.9(2)
_computing_cell_refinement 'Bruker SMART'
_computing_data_collection 'Bruker SMART'
_computing_data_reduction 'Bruker SAINT'
_computing_molecular_graphics 'Bruker SHELXTL'
_computing_publication_material 'Bruker SHELXTL'
_computing_structure_refinement 'SHELXL-97 (Sheldrick, 1997)'
_computing_structure_solution 'SHELXS-97 (Sheldrick, 1990)'
_diffrn_ambient_temperature 473(2)
_diffrn_measured_fraction_theta_full 0.999
_diffrn_measured_fraction_theta_max 0.999
_diffrn_measurement_device_type 'CCD area detector'
_diffrn_measurement_method 'phi and omega scans'
_diffrn_radiation_monochromator graphite
_diffrn_radiation_source 'fine-focus sealed tube'
_diffrn_radiation_type MoK\a
_diffrn_radiation_wavelength 0.71073
_diffrn_reflns_av_R_equivalents 0.0350
_diffrn_reflns_av_sigmaI/netI 0.0281
_diffrn_reflns_limit_h_max 9
_diffrn_reflns_limit_h_min -12
_diffrn_reflns_limit_k_max 12
_diffrn_reflns_limit_k_min -12
_diffrn_reflns_limit_l_max 17
_diffrn_reflns_limit_l_min -17
_diffrn_reflns_number 7934
_diffrn_reflns_theta_full 26.37
_diffrn_reflns_theta_max 26.37
_diffrn_reflns_theta_min 2.45
_exptl_absorpt_coefficient_mu 4.466
_exptl_absorpt_correction_T_max 0.6394
_exptl_absorpt_correction_T_min 0.5352
_exptl_absorpt_correction_type multi-scan
_exptl_crystal_colour colorless
_exptl_crystal_density_diffrn 1.628
_exptl_crystal_density_method 'not measured'
_exptl_crystal_description rod-shaped
_exptl_crystal_F_000 676
_exptl_crystal_size_max 0.16
_exptl_crystal_size_mid 0.12
_exptl_crystal_size_min 0.11
_refine_diff_density_max 1.051
_refine_diff_density_min -0.300
_refine_diff_density_rms 0.094
_refine_ls_abs_structure_details 'Flack H D (1983), Acta Cryst. A39, 876-881'
_refine_ls_abs_structure_Flack -0.02(4)
_refine_ls_extinction_method none
_refine_ls_goodness_of_fit_ref 1.008
_refine_ls_hydrogen_treatment constr
_refine_ls_matrix_type full
_refine_ls_number_parameters 75
_refine_ls_number_reflns 1530
_refine_ls_number_restraints 0
_refine_ls_restrained_S_all 1.008
_refine_ls_R_factor_all 0.0284
_refine_ls_R_factor_gt 0.0224
_refine_ls_shift/su_max 0.002
_refine_ls_shift/su_mean 0.000
_refine_ls_structure_factor_coef Fsqd
_refine_ls_weighting_details 'calc w=1/[\s^2^(Fo^2^)+(0.0358P)^2^+0.0000P] where P=(Fo^2^+2Fc^2^)/3'
_refine_ls_weighting_scheme calc
_refine_ls_wR_factor_gt 0.0542
_refine_ls_wR_factor_ref 0.0575
_reflns_number_gt 1319
_reflns_number_total 1530
_reflns_threshold_expression >2sigma(I)
_cod_data_source_file c1ce05468f.txt
_cod_data_source_block 1@P4322
_cod_depositor_comments
;
The following automatic conversions were performed:

'_symmetry_cell_setting' value 'Tetragonal' changed to 'tetragonal'
according to /home/saulius/struct/CIF-dictionaries/cif_core.dic
dictionary named 'cif_core.dic' version 2.4.1 from 2010-06-29.

Automatic conversion script
Id: cif_fix_values 1715 2011-07-08 13:25:40Z adriana 
;
_cod_original_sg_symbol_H-M P4(3)22
_cod_database_code 7206532

loop_
_symmetry_equiv_pos_as_xyz
'x, y, z'
'-x, -y, z+1/2'
'-y, x, z+3/4'
'y, -x, z+1/4'
'-x, y, -z'
'x, -y, -z+1/2'
'y, x, -z+1/4'
'-y, -x, -z+3/4'

loop_
_atom_site_label
_atom_site_type_symbol
_atom_site_fract_x
_atom_site_fract_y
_atom_site_fract_z
_atom_site_U_iso_or_equiv
_atom_site_adp_type
_atom_site_occupancy
_atom_site_symmetry_multiplicity
_atom_site_calc_flag
_atom_site_refinement_flags
Gd1 Gd 0.877264(19) 0.877264(19) 0.6250 0.02447(10) Uani 1 2 d S
O1 O 0.9187(5) 0.6842(3) 0.5525(2) 0.0569(12) Uani 1 1 d .
O2 O 0.9177(5) 0.2692(4) 0.7490(3) 0.0797(17) Uani 1 1 d .
O3 O 0.9144(4) 0.0913(3) 0.6695(3) 0.0526(10) Uani 1 1 d .
C1 C 1.0000 0.6266(7) 0.5000 0.049(2) Uani 1 2 d S
C2 C 0.9287(6) 0.2093(5) 0.6715(4) 0.0431(13) Uani 1 1 d .
C3 C 1.0000 0.4844(7) 0.5000 0.049(2) Uani 1 2 d S
C4 C 0.9629(6) 0.4169(5) 0.5819(4) 0.0483(16) Uani 1 1 d .
H4 H 0.9374 0.4618 0.6368 0.058 Uiso 1 1 calc R
C5 C 0.9636(6) 0.2834(5) 0.5827(3) 0.0417(13) Uani 1 1 d .
C6 C 1.0000 0.2169(7) 0.5000 0.0445(19) Uani 1 2 d S
H6 H 1.0000 0.1272 0.5000 0.053 Uiso 1 2 calc SR

loop_
_atom_site_aniso_label
_atom_site_aniso_U_11
_atom_site_aniso_U_22
_atom_site_aniso_U_33
_atom_site_aniso_U_23
_atom_site_aniso_U_13
_atom_site_aniso_U_12
Gd1 0.02494(12) 0.02494(12) 0.02354(14) -0.00005(9) 0.00005(9) 0.00298(13)
O1 0.103(4) 0.0263(19) 0.042(2) -0.0059(16) 0.022(2) 0.001(2)
O2 0.156(5) 0.055(3) 0.0282(19) 0.0014(19) 0.017(3) -0.031(3)
O3 0.064(3) 0.025(2) 0.069(3) 0.0108(17) 0.023(2) -0.0032(15)
C1 0.101(6) 0.024(4) 0.022(3) 0.000 0.008(4) 0.000
C2 0.061(4) 0.035(3) 0.034(3) 0.007(2) 0.005(3) -0.001(3)
C3 0.099(7) 0.021(4) 0.027(4) 0.000 0.005(4) 0.000
C4 0.095(5) 0.025(3) 0.025(2) -0.001(2) 0.018(3) -0.007(3)
C5 0.064(4) 0.033(3) 0.028(2) 0.003(2) 0.009(2) 0.001(2)
C6 0.074(6) 0.015(3) 0.045(4) 0.000 0.013(4) 0.000

loop_
_atom_type_symbol
_atom_type_description
_atom_type_scat_dispersion_real
_atom_type_scat_dispersion_imag
_atom_type_scat_source
C C 0.0033 0.0016 'International Tables Vol C Tables 4.2.6.8 and 6.1.1.4'
H H 0.0000 0.0000 'International Tables Vol C Tables 4.2.6.8 and 6.1.1.4'
O O 0.0106 0.0060 'International Tables Vol C Tables 4.2.6.8 and 6.1.1.4'
Gd Gd -0.1653 3.9035 'International Tables Vol C Tables 4.2.6.8 and 6.1.1.4'

loop_
_geom_angle_atom_site_label_1
_geom_angle_atom_site_label_2
_geom_angle_atom_site_label_3
_geom_angle
_geom_angle_site_symmetry_1
_geom_angle_site_symmetry_3
O1 Gd1 O1 121.7(2) . 7_556
O1 Gd1 O3 156.83(15) . 1_565
O1 Gd1 O3 81.33(14) 7_556 1_565
O1 Gd1 O3 81.33(14) . 7_656
O1 Gd1 O3 156.83(15) 7_556 7_656
O3 Gd1 O3 75.89(19) 1_565 7_656
O1 Gd1 O2 87.22(16) . 3_654
O1 Gd1 O2 74.12(13) 7_556 3_654
O3 Gd1 O2 97.66(17) 1_565 3_654
O3 Gd1 O2 112.83(14) 7_656 3_654
O1 Gd1 O2 74.12(13) . 6_566
O1 Gd1 O2 87.22(16) 7_556 6_566
O3 Gd1 O2 112.83(14) 1_565 6_566
O3 Gd1 O2 97.66(17) 7_656 6_566
O2 Gd1 O2 141.4(2) 3_654 6_566
O1 Gd1 O3 120.49(12) . 6_566
O1 Gd1 O3 70.26(12) 7_556 6_566
O3 Gd1 O3 67.08(14) 1_565 6_566
O3 Gd1 O3 96.60(11) 7_656 6_566
O2 Gd1 O3 142.84(14) 3_654 6_566
O2 Gd1 O3 47.01(12) 6_566 6_566
O1 Gd1 O3 70.26(12) . 3_654
O1 Gd1 O3 120.49(12) 7_556 3_654
O3 Gd1 O3 96.60(11) 1_565 3_654
O3 Gd1 O3 67.08(14) 7_656 3_654
O2 Gd1 O3 47.01(12) 3_654 3_654
O2 Gd1 O3 142.84(14) 6_566 3_654
O3 Gd1 O3 159.96(15) 6_566 3_654
O1 Gd1 C2 78.41(16) . 3_654
O1 Gd1 C2 96.75(14) 7_556 3_654
O3 Gd1 C2 97.38(16) 1_565 3_654
O3 Gd1 C2 90.37(14) 7_656 3_654
O2 Gd1 C2 22.99(14) 3_654 3_654
O2 Gd1 C2 149.77(15) 6_566 3_654
O3 Gd1 C2 160.59(14) 6_566 3_654
O3 Gd1 C2 24.03(12) 3_654 3_654
O1 Gd1 C2 96.75(14) . 6_566
O1 Gd1 C2 78.41(16) 7_556 6_566
O3 Gd1 C2 90.37(14) 1_565 6_566
O3 Gd1 C2 97.38(16) 7_656 6_566
O2 Gd1 C2 149.77(15) 3_654 6_566
O2 Gd1 C2 22.99(14) 6_566 6_566
O3 Gd1 C2 24.03(12) 6_566 6_566
O3 Gd1 C2 160.59(14) 3_654 6_566
C2 Gd1 C2 170.2(2) 3_654 6_566
C1 O1 Gd1 142.6(4) . .
C2 O2 Gd1 109.5(3) . 4_565
C2 O3 Gd1 165.7(4) . 1_545
C2 O3 Gd1 83.2(3) . 4_565
Gd1 O3 Gd1 110.21(13) 1_545 4_565
O1 C1 O1 123.5(7) 5_756 .
O1 C1 C3 118.2(3) 5_756 .
O1 C1 C3 118.2(3) . .
O3 C2 O2 120.3(5) . .
O3 C2 C5 121.4(5) . .
O2 C2 C5 118.3(5) . .
O3 C2 Gd1 72.8(3) . 4_565
O2 C2 Gd1 47.5(3) . 4_565
C5 C2 Gd1 165.5(4) . 4_565
C4 C3 C4 119.4(7) 5_756 .
C4 C3 C1 120.3(3) 5_756 .
C4 C3 C1 120.3(3) . .
C5 C4 C3 120.6(5) . .
C4 C5 C6 119.5(5) . .
C4 C5 C2 121.3(4) . .
C6 C5 C2 119.3(5) . .
C5 C6 C5 120.5(7) . 5_756

loop_
_geom_bond_atom_site_label_1
_geom_bond_atom_site_label_2
_geom_bond_distance
_geom_bond_site_symmetry_2
Gd1 O1 2.279(3) .
Gd1 O1 2.279(3) 7_556
Gd1 O3 2.334(4) 1_565
Gd1 O3 2.334(4) 7_656
Gd1 O2 2.350(4) 3_654
Gd1 O2 2.350(4) 6_566
Gd1 O3 2.890(4) 6_566
Gd1 O3 2.890(4) 3_654
Gd1 C2 3.004(5) 3_654
Gd1 C2 3.004(5) 6_566
O1 C1 1.263(5) .
O2 C2 1.245(6) .
O2 Gd1 2.350(4) 4_565
O3 C2 1.232(6) .
O3 Gd1 2.334(4) 1_545
O3 Gd1 2.890(4) 4_565
C1 O1 1.263(5) 5_756
C1 C3 1.473(11) .
C2 C5 1.496(7) .
C2 Gd1 3.004(5) 4_565
C3 C4 1.387(6) 5_756
C3 C4 1.387(6) .
C4 C5 1.383(7) .
C5 C6 1.388(6) .
C6 C5 1.388(6) 5_756
